data_1543170
loop_
_publ_author_name
'Barrio, Jes\'us'
'Delgado, Esther'
'Hern\'andez, Diego'
'Hern\'andez, Elisa'
'Perles, Josefina'
'Zamora, F\'elix'

_publ_section_title
;
 Di-\m-dimethylformamide-\k^4^<i>O</i>:<i>O</i>-\m-tetrahydrofuran-\k^2^<i>O</i>:<i>O</i>-bis[(tetrahydrofuran-\k<i>O</i>)sodium(I)]
 bis(\m-3,6-dichlorobenzene-1,2-dithiolato-\k^3^<i>S</i>,<i>S</i>':<i>S</i>)bis[(3,6-dichlorobenzene-1,2-dithiolato-\k^2^<i>S</i>,<i>S</i>')iron(III)]
;
_journal_coeditor_code BH4005
_journal_issue 4
_journal_name_full IUCrData
_journal_page_first x160643
_journal_paper_doi 10.1107/S241431461600643X
_journal_volume 1
_journal_year 2016
_chemical_formula_iupac '[Na2 (C3 H7 N O)2 (C4 H8 O)5] [Fe2 (C6 H2 Cl2 S2)4]'
_chemical_formula_moiety 'C24 H8 Cl8 Fe2 S8 2+, C26 H54 N2 Na2 O7 2-'
_chemical_formula_sum 'C50 H62 Cl8 Fe2 N2 Na2 O7 S8'
_chemical_formula_weight 1500.77
_chemical_name_systematic
;Di-\m-dimethylformamide-\k^4^<i>O</i>:<i>O</i>-\m-tetrahydrofuran-\k^2^<i>O</i>:<i>O</i>-bis[(tetrahydrofuran-\k<i>O</i>)sodium(I)]
bis(\m-3,6-dichlorobenzene-1,2-dithiolato-\k^3^<i>S</i>,<i>S</i>':<i>S</i>)bis[(3,6-dichlorobenzene-1,2-dithiolato-\k^2^<i>S</i>,<i>S</i>')iron(III)]
;
_space_group_crystal_system monoclinic
_space_group_IT_number 15
_space_group_name_Hall '-C 2yc'
_space_group_name_H-M_alt 'C 1 2/c 1'
_symmetry_space_group_name_Hall '-C 2yc'
_symmetry_space_group_name_H-M 'C 1 2/c 1'
_atom_sites_solution_hydrogens geom
_atom_sites_solution_primary direct
_atom_sites_solution_secondary difmap
_audit_creation_method 'APEX3 v2015.5-2'
_cell_angle_alpha 90
_cell_angle_beta 121.609(3)
_cell_angle_gamma 90
_cell_formula_units_Z 4
_cell_length_a 29.063(2)
_cell_length_b 9.9393(6)
_cell_length_c 25.645(3)
_cell_measurement_reflns_used 3584
_cell_measurement_temperature 100.(2)
_cell_measurement_theta_max 22.1064
_cell_measurement_theta_min 2.2081
_cell_volume 6309.0(10)
_computing_cell_refinement
;
SAINT (Bruker, 2009)
;
_computing_data_collection
;
APEX2 (Bruker, 2009)
;
_computing_data_reduction
;
SAINT (Bruker, 2009)
;
_computing_molecular_graphics
;
Mercury (Macrae <i>et al.</i>,  2008)
;
_computing_publication_material
;
SHELXL2014 (Sheldrick, 2015)
;
_computing_structure_refinement
;
SHELXL2014 (Sheldrick, 2015)
;
_computing_structure_solution
;
SHELXS2013 (Sheldrick, 2008)
;
_diffrn_ambient_temperature 100.(2)
_diffrn_measured_fraction_theta_full 1.000
_diffrn_measured_fraction_theta_max 1.000
_diffrn_measurement_device_type 'Bruker Kappa APEXII'
_diffrn_measurement_method '\q and \f scans'
_diffrn_radiation_monochromator graphite
_diffrn_radiation_type 'Mo K\a'
_diffrn_radiation_wavelength 0.71073
_diffrn_reflns_av_R_equivalents 0.1008
_diffrn_reflns_limit_h_max 34
_diffrn_reflns_limit_h_min -34
_diffrn_reflns_limit_k_max 11
_diffrn_reflns_limit_k_min -11
_diffrn_reflns_limit_l_max 30
_diffrn_reflns_limit_l_min -30
_diffrn_reflns_number 43114
_diffrn_reflns_theta_full 25.35
_diffrn_reflns_theta_max 25.35
_diffrn_reflns_theta_min 1.65
_diffrn_standards_decay_% 0.0(2)
_diffrn_standards_interval_time 908
_diffrn_standards_number 5765
_exptl_absorpt_coefficient_mu 1.127
_exptl_absorpt_correction_T_max 0.98
_exptl_absorpt_correction_T_min 0.81
_exptl_absorpt_correction_type multi-scan
_exptl_absorpt_process_details
;
(SADABS; Bruker, 2009)
;
_exptl_crystal_colour 'deep purple'
_exptl_crystal_density_diffrn 1.580
_exptl_crystal_density_method 'not measured'
_exptl_crystal_description prismatic
_exptl_crystal_F_000 3080
_exptl_crystal_size_max 0.190
_exptl_crystal_size_mid 0.120
_exptl_crystal_size_min 0.020
_refine_diff_density_max 1.259
_refine_diff_density_min -0.460
_refine_ls_extinction_method none
_refine_ls_goodness_of_fit_ref 1.036
_refine_ls_hydrogen_treatment constr
_refine_ls_matrix_type full
_refine_ls_number_parameters 359
_refine_ls_number_reflns 5762
_refine_ls_number_restraints 2
_refine_ls_restrained_S_all 1.039
_refine_ls_R_factor_all 0.1076
_refine_ls_R_factor_gt 0.0622
_refine_ls_shift/su_max 0.000
_refine_ls_shift/su_mean 0.000
_refine_ls_structure_factor_coef Fsqd
_refine_ls_weighting_details 'w=1/[\s^2^(Fo^2^)+(0.0854P)^2^+20.9273P] where P=(Fo^2^+2Fc^2^)/3'
_refine_ls_weighting_scheme calc
_refine_ls_wR_factor_gt 0.1447
_refine_ls_wR_factor_ref 0.1691
_reflns_number_gt 3785
_reflns_number_total 5765
_reflns_threshold_expression 'I > 2\s(I)'
_cod_data_source_file bh4005sup1.cif
_cod_data_source_block I
_cod_original_cell_volume 6309.0(9)
_cod_database_code 1543170

loop_
_space_group_symop_operation_xyz
'x, y, z'
'-x, y, -z+1/2'
'x+1/2, y+1/2, z'
'-x+1/2, y+1/2, -z+1/2'
'-x, -y, -z'
'x, -y, z-1/2'
'-x+1/2, -y+1/2, -z'
'x+1/2, -y+1/2, z-1/2'

loop_
_atom_site_type_symbol
_atom_site_label
_atom_site_fract_x
_atom_site_fract_y
_atom_site_fract_z
_atom_site_U_iso_or_equiv
_atom_site_adp_type
_atom_site_calc_flag
_atom_site_occupancy
C C1 0.1205(2) 0.5476(6) 0.1796(2) 0.0255(13) Uani d 1
C C2 0.1666(2) 0.6228(6) 0.2206(3) 0.0324(14) Uani d 1
C C3 0.2126(2) 0.5608(7) 0.2674(3) 0.0382(16) Uani d 1
H H3 0.2437 0.6124 0.2942 0.046 Uiso calc 1
C C4 0.2125(2) 0.4236(7) 0.2746(3) 0.0370(16) Uani d 1
H H4 0.2438 0.38 0.3063 0.044 Uiso calc 1
C C5 0.1673(2) 0.3495(6) 0.2359(3) 0.0328(14) Uani d 1
C C6 0.1201(2) 0.4095(6) 0.1884(2) 0.0257(13) Uani d 1
C C7 -0.1128(2) 0.3851(6) -0.0270(2) 0.0248(13) Uani d 1
C C8 -0.1619(2) 0.3163(6) -0.0633(3) 0.0334(14) Uani d 1
C C9 -0.2079(2) 0.3846(7) -0.1069(3) 0.0377(16) Uani d 1
H H9 -0.2406 0.3363 -0.1316 0.045 Uiso calc 1
C C10 0.2067(2) 0.4793(7) 0.1147(3) 0.0387(17) Uani d 1
H H10 0.2386 0.433 0.1437 0.046 Uiso calc 1
C C11 0.1589(2) 0.4098(6) 0.0804(3) 0.0314(14) Uani d 1
C C12 0.1114(2) 0.4770(6) 0.0375(2) 0.0274(13) Uani d 1
Cl Cl1 0.16741(7) 0.79653(16) 0.21324(7) 0.0429(4) Uani d 1
Cl Cl2 0.16885(6) 0.17555(17) 0.24562(7) 0.0452(4) Uani d 1
Cl Cl3 -0.16552(6) 0.14461(18) -0.05570(7) 0.0456(4) Uani d 1
Cl Cl4 0.15827(6) 0.23673(17) 0.08984(7) 0.0393(4) Uani d 1
Fe Fe1 0.01139(3) 0.45371(7) 0.06272(3) 0.0205(2) Uani d 1
S S1 0.06380(5) 0.62436(14) 0.11780(6) 0.0229(3) Uani d 1
S S2 0.06183(5) 0.31766(14) 0.14040(6) 0.0267(3) Uani d 1
S S3 -0.05458(5) 0.30212(14) 0.02869(6) 0.0265(3) Uani d 1
S S4 0.04882(5) 0.39247(14) -0.00191(6) 0.0231(3) Uani d 1
C C13 0.0826(5) 1.1857(10) 0.3275(6) 0.105(4) Uani d 1
H H13A 0.0671 1.1971 0.283 0.126 Uiso calc 1
H H13B 0.0531 1.1929 0.3359 0.126 Uiso calc 1
C C14 0.1240(7) 1.2872(13) 0.3620(7) 0.148(6) Uani d 1
H H14A 0.1343 1.332 0.3351 0.177 Uiso calc 1
H H14B 0.11 1.3564 0.3779 0.177 Uiso calc 1
C C15 0.1627(3) 1.0772(10) 0.3994(4) 0.076(3) Uani d 1
H H15A 0.19 1.0432 0.3906 0.091 Uiso calc 1
H H15B 0.1674 1.0287 0.4356 0.091 Uiso calc 1
C C16 0.1703(6) 1.2210(14) 0.4120(7) 0.121(5) Uani d 1
H H16A 0.1728 1.2413 0.4512 0.146 Uiso calc 1
H H16B 0.2039 1.2518 0.4148 0.146 Uiso calc 1
C C17 0.1423(4) 0.6789(11) 0.4322(4) 0.082(3) Uani d 1
H H17A 0.1119 0.6231 0.4269 0.099 Uiso calc 1
H H17B 0.1475 0.7541 0.4601 0.099 Uiso calc 1
C C18 0.1906(3) 0.5988(9) 0.4591(4) 0.069(2) Uani d 1
H H18A 0.1826 0.5041 0.4635 0.083 Uiso calc 1
H H18B 0.218 0.634 0.4999 0.083 Uiso calc 1
C C19 0.2101(4) 0.6087(10) 0.4164(4) 0.081(3) Uani d 1
H H19A 0.2472 0.6455 0.4377 0.098 Uiso calc 1
H H19B 0.2103 0.5188 0.4 0.098 Uiso calc 1
C C20 0.1741(5) 0.6957(13) 0.3685(5) 0.112(4) Uani d 1
H H20A 0.1607 0.6507 0.3286 0.135 Uiso calc 1
H H20B 0.1936 0.7782 0.3695 0.135 Uiso calc 1
C C23 0.0411(3) 0.9659(7) 0.1732(3) 0.0423(16) Uani d 1
H H23 0.0786 0.9867 0.1968 0.051 Uiso calc 1
C C24 0.0492(3) 0.9917(7) 0.0845(3) 0.0398(16) Uani d 1
H H24A 0.0869 1.011 0.1158 0.06 Uiso calc 1
H H24B 0.0339 1.068 0.0563 0.06 Uiso calc 1
H H24C 0.0476 0.9109 0.0617 0.06 Uiso calc 1
C C25 -0.0394(3) 0.9425(6) 0.0737(3) 0.0408(16) Uani d 1
H H25A -0.0577 0.9574 0.0962 0.061 Uiso calc 1
H H25B -0.0447 0.849 0.0596 0.061 Uiso calc 1
H H25C -0.0546 1.0031 0.0383 0.061 Uiso calc 1
N N1 0.0182(2) 0.9694(5) 0.1138(2) 0.0317(12) Uani d 1
Na Na1 0.05894(11) 0.8688(3) 0.30354(12) 0.0485(7) Uani d 1
O O1 0.1100(2) 1.0542(6) 0.3483(3) 0.0744(17) Uani d 1
O O2 0.1294(2) 0.7314(6) 0.3744(3) 0.0757(18) Uani d 1
O O3 0.01874(19) 0.9381(4) 0.2015(2) 0.0431(11) Uani d 1
O O4 0 0.6850(7) 0.25 0.061(2) Uani d 1
C C21 0.0153(4) 0.5972(8) 0.2171(5) 0.080(3) Uani d 1
H H21A -0.0079 0.6157 0.1727 0.096 Uiso calc 1
H H21B 0.0532 0.6163 0.2295 0.096 Uiso calc 1
C C22 0.0109(9) 0.4696(10) 0.2273(8) 0.227(11) Uani d 1
H H22A 0.0464 0.424 0.2462 0.272 Uiso calc 1
H H22B -0.0148 0.423 0.1886 0.272 Uiso calc 1

loop_
_atom_site_aniso_label
_atom_site_aniso_U_11
_atom_site_aniso_U_22
_atom_site_aniso_U_33
_atom_site_aniso_U_12
_atom_site_aniso_U_13
_atom_site_aniso_U_23
C1 0.014(3) 0.049(4) 0.010(3) 0.001(2) 0.004(2) -0.005(2)
C2 0.026(3) 0.048(4) 0.021(3) -0.008(3) 0.011(3) -0.011(3)
C3 0.020(3) 0.071(5) 0.021(3) -0.013(3) 0.009(3) -0.012(3)
C4 0.017(3) 0.073(5) 0.011(3) 0.005(3) 0.001(3) 0.004(3)
C5 0.026(3) 0.048(4) 0.021(3) 0.006(3) 0.010(3) 0.006(3)
C6 0.014(3) 0.045(4) 0.012(3) 0.006(2) 0.003(2) -0.005(2)
C7 0.013(3) 0.044(3) 0.015(3) -0.002(2) 0.006(2) -0.005(2)
C8 0.022(3) 0.055(4) 0.022(3) -0.006(3) 0.011(3) -0.010(3)
C9 0.013(3) 0.073(5) 0.019(3) -0.009(3) 0.003(3) -0.018(3)
C10 0.016(3) 0.075(5) 0.014(3) 0.010(3) 0.001(3) -0.007(3)
C11 0.018(3) 0.055(4) 0.018(3) 0.007(3) 0.007(3) -0.002(3)
C12 0.013(3) 0.051(4) 0.016(3) 0.002(2) 0.006(2) -0.006(3)
Cl1 0.0403(9) 0.0505(10) 0.0307(9) -0.0171(7) 0.0136(7) -0.0104(7)
Cl2 0.0358(9) 0.0544(10) 0.0291(9) 0.0132(8) 0.0057(7) 0.0141(7)
Cl3 0.0338(9) 0.0593(11) 0.0357(9) -0.0211(8) 0.0127(8) -0.0123(8)
Cl4 0.0278(8) 0.0548(10) 0.0284(9) 0.0184(7) 0.0100(7) 0.0074(7)
Fe1 0.0155(4) 0.0280(4) 0.0147(4) 0.0012(3) 0.0056(3) -0.0010(3)
S1 0.0184(7) 0.0303(7) 0.0161(7) -0.0007(5) 0.0063(6) -0.0019(6)
S2 0.0203(7) 0.0322(7) 0.0187(7) 0.0009(6) 0.0041(6) 0.0020(6)
S3 0.0206(7) 0.0329(8) 0.0195(7) -0.0050(6) 0.0059(6) -0.0009(6)
S4 0.0163(7) 0.0303(8) 0.0179(7) 0.0036(5) 0.0057(6) -0.0008(6)
C13 0.132(10) 0.066(7) 0.118(10) -0.026(7) 0.066(8) -0.010(6)
C14 0.221(19) 0.094(10) 0.165(16) -0.054(11) 0.127(15) -0.058(10)
C15 0.045(5) 0.109(8) 0.082(7) -0.018(5) 0.039(5) -0.006(6)
C16 0.118(11) 0.127(12) 0.143(13) -0.065(9) 0.085(10) -0.055(10)
C17 0.073(6) 0.129(9) 0.046(5) 0.035(6) 0.032(5) 0.030(5)
C18 0.067(6) 0.075(6) 0.054(5) -0.008(5) 0.023(5) -0.004(4)
C19 0.073(7) 0.091(7) 0.061(6) -0.017(5) 0.022(5) -0.006(5)
C20 0.114(9) 0.175(12) 0.091(8) 0.075(9) 0.084(8) 0.061(8)
C23 0.048(4) 0.050(4) 0.027(4) -0.001(3) 0.019(3) 0.002(3)
C24 0.045(4) 0.044(4) 0.040(4) -0.001(3) 0.029(3) 0.002(3)
C25 0.050(4) 0.039(4) 0.036(4) -0.012(3) 0.024(3) -0.010(3)
N1 0.042(3) 0.035(3) 0.028(3) -0.001(2) 0.024(3) -0.002(2)
Na1 0.0597(18) 0.0594(17) 0.0355(16) 0.0062(14) 0.0313(14) 0.0059(13)
O1 0.074(4) 0.073(4) 0.075(4) -0.015(3) 0.038(4) -0.007(3)
O2 0.086(4) 0.097(4) 0.055(4) 0.029(4) 0.045(3) 0.030(3)
O3 0.054(3) 0.054(3) 0.034(3) -0.001(2) 0.032(2) 0.003(2)
O4 0.115(7) 0.047(4) 0.072(5) 0 0.084(5) 0
C21 0.129(9) 0.074(6) 0.102(8) 0.003(6) 0.105(7) -0.016(5)
C22 0.55(3) 0.060(7) 0.36(2) 0.010(12) 0.44(3) 0.004(10)

loop_
_atom_type_symbol
_atom_type_description
_atom_type_scat_dispersion_real
_atom_type_scat_dispersion_imag
_atom_type_scat_source
C C 0.0033 0.0016 'International Tables Vol C Tables 4.2.6.8 and 6.1.1.4'
H H 0.0000 0.0000 'International Tables Vol C Tables 4.2.6.8 and 6.1.1.4'
O O 0.0106 0.0060 'International Tables Vol C Tables 4.2.6.8 and 6.1.1.4'
Na Na 0.0362 0.0249 'International Tables Vol C Tables 4.2.6.8 and 6.1.1.4'
S S 0.1246 0.1234 'International Tables Vol C Tables 4.2.6.8 and 6.1.1.4'
Cl Cl 0.1484 0.1585 'International Tables Vol C Tables 4.2.6.8 and 6.1.1.4'
Fe Fe 0.3463 0.8444 'International Tables Vol C Tables 4.2.6.8 and 6.1.1.4'
N N 0.0061 0.0033 'International Tables Vol C Tables 4.2.6.8 and 6.1.1.4'

loop_
_geom_angle_atom_site_label_1
_geom_angle_atom_site_label_2
_geom_angle_atom_site_label_3
_geom_angle_site_symmetry_1
_geom_angle_site_symmetry_3
_geom_angle
C6 C1 C2 . . 119.2(5)
C6 C1 S1 . . 119.5(4)
C2 C1 S1 . . 121.4(5)
C3 C2 C1 . . 121.3(6)
C3 C2 Cl1 . . 118.2(5)
C1 C2 Cl1 . . 120.5(5)
C4 C3 C2 . . 119.2(6)
C5 C4 C3 . . 120.1(6)
C4 C5 C6 . . 122.0(6)
C4 C5 Cl2 . . 119.0(5)
C6 C5 Cl2 . . 119.1(5)
C1 C6 C5 . . 118.2(5)
C1 C6 S2 . . 119.3(4)
C5 C6 S2 . . 122.5(5)
C12 C7 C8 5_565 . 117.9(5)
C12 C7 S3 5_565 . 120.5(4)
C8 C7 S3 . . 121.6(5)
C9 C8 C7 . . 120.7(6)
C9 C8 Cl3 . . 118.9(5)
C7 C8 Cl3 . . 120.4(5)
C10 C9 C8 5_565 . 120.8(6)
C9 C10 C11 5_565 . 119.7(6)
C10 C11 C12 . . 120.7(6)
C10 C11 Cl4 . . 119.2(5)
C12 C11 Cl4 . . 120.1(5)
C11 C12 C7 . 5_565 120.1(5)
C11 C12 S4 . . 121.2(5)
C7 C12 S4 5_565 . 118.7(4)
S2 Fe1 S1 . . 89.09(6)
S2 Fe1 S3 . . 88.13(6)
S1 Fe1 S3 . . 158.23(7)
S2 Fe1 S4 . 5_565 163.07(7)
S1 Fe1 S4 . 5_565 86.93(6)
S3 Fe1 S4 . 5_565 89.48(6)
S2 Fe1 S4 . . 97.79(6)
S1 Fe1 S4 . . 102.52(6)
S3 Fe1 S4 . . 99.25(6)
S4 Fe1 S4 5_565 . 99.13(5)
C1 S1 Fe1 . . 104.4(2)
C6 S2 Fe1 . . 104.9(2)
C7 S3 Fe1 . . 105.5(2)
C12 S4 Fe1 . 5_565 105.7(2)
C12 S4 Fe1 . . 100.46(18)
Fe1 S4 Fe1 5_565 . 80.87(5)
C14 C13 O1 . . 106.0(11)
C16 C14 C13 . . 108.2(12)
O1 C15 C16 . . 109.1(9)
C14 C16 C15 . . 106.8(11)
O2 C17 C18 . . 111.1(7)
C17 C18 C19 . . 105.4(8)
C20 C19 C18 . . 106.8(8)
C19 C20 O2 . . 111.0(8)
O3 C23 N1 . . 126.0(7)
C23 N1 C25 . . 121.0(5)
C23 N1 C24 . . 121.9(6)
C25 N1 C24 . . 117.0(5)
O1 Na1 O3 . 2 98.5(2)
O1 Na1 O2 . . 90.4(3)
O3 Na1 O2 2 . 130.9(2)
O1 Na1 O3 . . 97.9(2)
O3 Na1 O3 2 . 87.03(19)
O2 Na1 O3 . . 139.6(2)
O1 Na1 O4 . . 175.4(2)
O3 Na1 O4 2 . 79.00(16)
O2 Na1 O4 . . 94.2(2)
O3 Na1 O4 . . 78.16(15)
O1 Na1 Na1 . 2 125.53(17)
O3 Na1 Na1 2 2 49.18(13)
O2 Na1 Na1 . 2 143.93(18)
O3 Na1 Na1 . 2 47.98(13)
O4 Na1 Na1 . 2 49.97(12)
C15 O1 C13 . . 107.9(7)
C15 O1 Na1 . . 134.7(6)
C13 O1 Na1 . . 116.8(6)
C17 O2 C20 . . 105.1(6)
C17 O2 Na1 . . 132.0(5)
C20 O2 Na1 . . 122.6(5)
C23 O3 Na1 . 2 147.1(4)
C23 O3 Na1 . . 128.0(4)
Na1 O3 Na1 2 . 82.83(18)
C21 O4 C21 2 . 105.3(8)
C21 O4 Na1 2 2 116.9(4)
C21 O4 Na1 . 2 118.5(4)
C21 O4 Na1 2 . 118.5(4)
C21 O4 Na1 . . 116.9(4)
Na1 O4 Na1 2 . 80.1(2)
C22 C21 O4 . . 112.1(7)
C21 C22 C22 . 2 105.3(5)

loop_
_geom_bond_atom_site_label_1
_geom_bond_atom_site_label_2
_geom_bond_site_symmetry_2
_geom_bond_distance
C1 C6 . 1.393(8)
C1 C2 . 1.407(8)
C1 S1 . 1.753(5)
C2 C3 . 1.388(8)
C2 Cl1 . 1.739(7)
C3 C4 . 1.376(9)
C4 C5 . 1.374(8)
C5 C6 . 1.402(7)
C5 Cl2 . 1.745(6)
C6 S2 . 1.742(5)
C7 C12 5_565 1.402(8)
C7 C8 . 1.407(8)
C7 S3 . 1.746(5)
C8 C9 . 1.390(9)
C8 Cl3 . 1.727(7)
C9 C10 5_565 1.371(9)
C10 C9 5_565 1.372(9)
C10 C11 . 1.377(8)
C11 C12 . 1.403(8)
C11 Cl4 . 1.739(7)
C12 C7 5_565 1.402(8)
C12 S4 . 1.764(6)
Fe1 S2 . 2.2101(16)
Fe1 S1 . 2.2219(15)
Fe1 S3 . 2.2256(15)
Fe1 S4 5_565 2.2296(15)
Fe1 S4 . 2.4885(16)
S4 Fe1 5_565 2.2296(15)
C13 C14 . 1.461(16)
C13 O1 . 1.477(12)
C14 C16 . 1.442(18)
C15 O1 . 1.419(10)
C15 C16 . 1.456(15)
C17 O2 . 1.425(9)
C17 C18 . 1.436(11)
C18 C19 . 1.473(12)
C19 C20 . 1.416(12)
C20 O2 . 1.428(10)
C23 O3 . 1.236(7)
C23 N1 . 1.303(8)
C24 N1 . 1.462(7)
C25 N1 . 1.458(8)
Na1 O1 . 2.265(6)
Na1 O3 2 2.298(5)
Na1 O2 . 2.336(6)
Na1 O3 . 2.341(5)
Na1 O4 . 2.385(6)
Na1 Na1 2 3.069(5)
O3 Na1 2 2.298(5)
O4 C21 2 1.438(7)
O4 C21 . 1.438(7)
O4 Na1 2 2.385(6)
C21 C22 . 1.315(11)
C22 C22 2 1.593(17)

loop_
_geom_hbond_atom_site_label_D
_geom_hbond_atom_site_label_H
_geom_hbond_atom_site_label_A
_geom_hbond_site_symmetry_A
_geom_hbond_distance_DH
_geom_hbond_distance_HA
_geom_hbond_distance_DA
_geom_hbond_angle_DHA
_geom_hbond_publ_flag
C9 H9 Cl2 8_455 0.95 2.86 3.645(6) 141.0 y
C16 H16A Cl3 2_565 0.99 2.96 3.836(15) 148.4 y
C23 H23 Cl2 1_565 0.95 2.92 3.787(7) 152.2 y
C25 H25B S4 5_565 0.98 2.79 3.744(6) 165.3 y
C25 H25C S3 1_565 0.98 2.98 3.711(7) 132.0 y

_cod_database_fobs_code 1543170
